data_4350354
loop_
_publ_author_name
'Arroyo, Marta'
'Miguel, Daniel'
'Villafa\~ne, Fernando'
'Nieto, Sonia'
'P\'erez, Julio'
'Riera, Luc\'ia'

_publ_section_title
;
 Rhenium-mediated coupling of acetonitrile and pyrazoles. New molecular
 clefts for anion binding.
;
_journal_issue 17
_journal_name_full 'Inorganic chemistry'
_journal_page_first 7018
_journal_page_last 7026
_journal_paper_doi 10.1021/ic0607078
_journal_volume 45
_journal_year 2006
_chemical_formula_sum 'C47.5 H32 B Cl F24 N5 O3 Re'
_chemical_formula_weight 1409.24
_space_group_IT_number 2
_space_group_name_Hall '-P 1'
_space_group_name_H-M_alt 'P -1'
_symmetry_cell_setting triclinic
_symmetry_space_group_name_H-M 'P -1'
_atom_sites_solution_hydrogens geom
_atom_sites_solution_primary direct
_atom_sites_solution_secondary difmap
_audit_creation_method SHELXL-97
_cell_angle_alpha 106.726(6)
_cell_angle_beta 96.428(5)
_cell_angle_gamma 98.093(4)
_cell_formula_units_Z 2
_cell_length_a 10.804(3)
_cell_length_b 14.493(4)
_cell_length_c 19.198(5)
_cell_measurement_temperature 293(2)
_cell_volume 2813.1(13)
_computing_cell_refinement 'Bruker SMART'
_computing_data_collection 'Bruker SMART'
_computing_data_reduction 'Bruker SHELXTL'
_computing_molecular_graphics 'Bruker SHELXTL'
_computing_publication_material 'Bruker SHELXTL'
_computing_structure_refinement 'SHELXL-97 (Sheldrick, 1997)'
_computing_structure_solution 'SHELXS-97 (Sheldrick, 1990)'
_diffrn_ambient_temperature 293(2)
_diffrn_measured_fraction_theta_full 0.985
_diffrn_measured_fraction_theta_max 0.985
_diffrn_measurement_device_type 'CCD area detector'
_diffrn_measurement_method 'phi and omega scans'
_diffrn_radiation_monochromator graphite
_diffrn_radiation_source 'fine-focus sealed tube'
_diffrn_radiation_type MoK\a
_diffrn_radiation_wavelength 0.71073
_diffrn_reflns_av_R_equivalents 0.0694
_diffrn_reflns_av_sigmaI/netI 0.0911
_diffrn_reflns_limit_h_max 11
_diffrn_reflns_limit_h_min -11
_diffrn_reflns_limit_k_max 16
_diffrn_reflns_limit_k_min -15
_diffrn_reflns_limit_l_max 21
_diffrn_reflns_limit_l_min -19
_diffrn_reflns_number 12825
_diffrn_reflns_theta_full 23.34
_diffrn_reflns_theta_max 23.34
_diffrn_reflns_theta_min 1.12
_exptl_absorpt_coefficient_mu 2.331
_exptl_absorpt_correction_T_max 1.000000
_exptl_absorpt_correction_T_min 0.827720
_exptl_absorpt_correction_type multi-scan
_exptl_absorpt_process_details SADABS
_exptl_crystal_colour COLORLESS
_exptl_crystal_density_diffrn 1.664
_exptl_crystal_density_method 'not measured'
_exptl_crystal_description PRISM
_exptl_crystal_F_000 1378
_exptl_crystal_size_max 0.23
_exptl_crystal_size_mid 0.10
_exptl_crystal_size_min 0.06
_refine_diff_density_max 0.710
_refine_diff_density_min -2.706
_refine_diff_density_rms 0.122
_refine_ls_extinction_method none
_refine_ls_goodness_of_fit_ref 1.050
_refine_ls_hydrogen_treatment mixed
_refine_ls_matrix_type full
_refine_ls_number_parameters 741
_refine_ls_number_reflns 8043
_refine_ls_number_restraints 0
_refine_ls_restrained_S_all 1.050
_refine_ls_R_factor_all 0.1677
_refine_ls_R_factor_gt 0.0789
_refine_ls_shift/su_max 0.006
_refine_ls_shift/su_mean 0.000
_refine_ls_structure_factor_coef Fsqd
_refine_ls_weighting_details 'calc w=1/[\s^2^(Fo^2^)+(0.0345P)^2^+0.0000P] where P=(Fo^2^+2Fc^2^)/3'
_refine_ls_weighting_scheme calc
_refine_ls_wR_factor_gt 0.1360
_refine_ls_wR_factor_ref 0.1518
_reflns_number_gt 3627
_reflns_number_total 8043
_reflns_threshold_expression >2sigma(I)
_cod_data_source_file ic0607078si20060426_072212.cif
_cod_data_source_block Compound_12_sn424am
_cod_depositor_comments
;
The following automatic conversions were performed:

data item '_symmetry_cell_setting' value 'Triclinic' was changed to
'triclinic' in accordance with the
/home/saulius/struct/COD-crude-data/automatic-downloads/DataCite-retrospective/ACS/depositions/lib/dictionaries/cif_core.dic
dictionary named 'cif_core.dic' version 2.4.2 last updated on
2011-04-26.

Automatic conversion script
Id: cif_fix_values 6909 2019-04-08 15:41:33Z antanas 
;
_cod_original_cell_volume 2813.1(12)
_cod_original_sg_symbol_H-M P-1
_cod_original_formula_sum 'C47.50 H32 B Cl F24 N5 O3 Re'
_cod_database_code 4350354

loop_
_symmetry_equiv_pos_as_xyz
'x, y, z'
'-x, -y, -z'

loop_
_atom_site_label
_atom_site_type_symbol
_atom_site_fract_x
_atom_site_fract_y
_atom_site_fract_z
_atom_site_U_iso_or_equiv
_atom_site_adp_type
_atom_site_occupancy
_atom_site_symmetry_multiplicity
_atom_site_calc_flag
_atom_site_refinement_flags
Re1 Re 1.03712(7) 0.18797(6) 0.68883(6) 0.0694(3) Uani 1 1 d .
N1 N 0.9876(14) 0.0332(9) 0.6816(8) 0.079(4) Uani 1 1 d .
N2 N 0.8838(12) -0.0249(11) 0.6338(8) 0.078(4) Uani 1 1 d .
H2 H 0.8329 -0.0042 0.6065 0.093 Uiso 1 1 calc R
N3 N 0.8385(10) 0.1938(8) 0.6964(6) 0.057(3) Uani 1 1 d .
N4 N 0.7755(11) 0.1450(8) 0.7366(6) 0.066(4) Uani 1 1 d .
H4 H 0.8085 0.1086 0.7590 0.079 Uiso 1 1 calc R
C4 C 1.0778(12) 0.2380(11) 0.8674(11) 0.051(4) Uani 1 1 d .
C1 C 1.0092(12) 0.1648(11) 0.6108(12) 0.075(6) Uani 1 1 d .
O1 O 1.0063(12) 0.1453(11) 0.5315(8) 0.153(5) Uani 1 1 d .
C2 C 1.207(2) 0.1836(13) 0.6852(11) 0.105(7) Uani 1 1 d .
O2 O 1.3136(12) 0.1832(12) 0.6828(10) 0.168(7) Uani 1 1 d .
C3 C 1.0787(14) 0.3259(13) 0.7007(10) 0.074(5) Uani 1 1 d .
O3 O 1.1064(13) 0.4076(9) 0.7137(9) 0.135(6) Uani 1 1 d .
N5 N 1.0583(10) 0.2159(9) 0.8041(7) 0.057(4) Uani 1 1 d .
C5 C 1.1013(12) 0.2680(10) 0.9475(9) 0.072(5) Uani 1 1 d .
H5A H 1.1282 0.3378 0.9665 0.109 Uiso 1 1 calc R
H5B H 1.1663 0.2365 0.9638 0.109 Uiso 1 1 calc R
H5C H 1.0249 0.2495 0.9653 0.109 Uiso 1 1 calc R
C11 C 1.0422(17) -0.0270(14) 0.7091(10) 0.081(5) Uani 1 1 d .
C12 C 0.969(2) -0.1220(14) 0.6814(12) 0.104(6) Uani 1 1 d .
H12 H 0.9866 -0.1769 0.6937 0.125 Uiso 1 1 calc R
C13 C 0.870(2) -0.1192(15) 0.6344(12) 0.099(6) Uani 1 1 d .
C14 C 1.1671(16) 0.0072(12) 0.7625(10) 0.120(7) Uani 1 1 d .
H14A H 1.2337 0.0260 0.7374 0.180 Uiso 1 1 calc R
H14B H 1.1863 -0.0452 0.7807 0.180 Uiso 1 1 calc R
H14C H 1.1601 0.0623 0.8030 0.180 Uiso 1 1 calc R
C15 C 0.7649(16) -0.1941(12) 0.5862(12) 0.147(9) Uani 1 1 d .
H15A H 0.7073 -0.1632 0.5628 0.220 Uiso 1 1 calc R
H15B H 0.7212 -0.2280 0.6150 0.220 Uiso 1 1 calc R
H15C H 0.7976 -0.2400 0.5492 0.220 Uiso 1 1 calc R
C21 C 0.7548(17) 0.2413(13) 0.6736(10) 0.091(6) Uani 1 1 d .
C22 C 0.6424(15) 0.2199(14) 0.6977(10) 0.092(6) Uani 1 1 d .
H22 H 0.5686 0.2433 0.6880 0.110 Uiso 1 1 calc R
C23 C 0.6583(14) 0.1600(12) 0.7374(11) 0.083(6) Uani 1 1 d .
C24 C 0.7821(16) 0.3035(13) 0.6238(11) 0.145(8) Uani 1 1 d .
H24A H 0.8194 0.3692 0.6534 0.218 Uiso 1 1 calc R
H24B H 0.7045 0.3040 0.5943 0.218 Uiso 1 1 calc R
H24C H 0.8396 0.2766 0.5923 0.218 Uiso 1 1 calc R
C25 C 0.5689(13) 0.1147(12) 0.7780(9) 0.115(7) Uani 1 1 d .
H25A H 0.5922 0.0545 0.7816 0.172 Uiso 1 1 calc R
H25B H 0.4841 0.1017 0.7518 0.172 Uiso 1 1 calc R
H25C H 0.5732 0.1590 0.8266 0.172 Uiso 1 1 calc R
B51 B 0.6983(14) 0.6571(10) 0.8039(9) 0.039(4) Uani 1 1 d .
C51 C 0.5853(11) 0.6399(10) 0.7331(7) 0.038(3) Uani 1 1 d .
C52 C 0.5318(13) 0.7145(10) 0.7191(8) 0.050(4) Uani 1 1 d .
H52 H 0.5585 0.7779 0.7510 0.060 Uiso 1 1 calc R
C53 C 0.4404(15) 0.6978(14) 0.6595(11) 0.069(5) Uani 1 1 d .
C54 C 0.3952(12) 0.6044(15) 0.6108(8) 0.066(5) Uani 1 1 d .
H54 H 0.3331 0.5937 0.5702 0.080 Uiso 1 1 calc R
C55 C 0.4456(14) 0.5275(13) 0.6247(9) 0.059(4) Uani 1 1 d .
C56 C 0.5375(12) 0.5478(11) 0.6855(9) 0.058(4) Uani 1 1 d .
H56 H 0.5693 0.4954 0.6949 0.070 Uiso 1 1 calc R
C57 C 0.395(2) 0.7813(19) 0.6463(19) 0.118(8) Uani 1 1 d .
C58 C 0.404(2) 0.4338(16) 0.5743(15) 0.104(8) Uani 1 1 d .
C61 C 0.7020(10) 0.7602(9) 0.8638(7) 0.042(4) Uani 1 1 d .
C62 C 0.6352(10) 0.7738(9) 0.9255(7) 0.038(3) Uani 1 1 d .
H62 H 0.5869 0.7193 0.9319 0.045 Uiso 1 1 calc R
C63 C 0.6400(10) 0.8637(10) 0.9750(8) 0.038(3) Uani 1 1 d .
C64 C 0.7121(12) 0.9453(9) 0.9710(7) 0.046(4) Uani 1 1 d .
H64 H 0.7165 1.0052 1.0067 0.055 Uiso 1 1 calc R
C65 C 0.7794(12) 0.9386(9) 0.9132(8) 0.046(4) Uani 1 1 d .
C66 C 0.7736(10) 0.8491(9) 0.8618(7) 0.043(4) Uani 1 1 d .
H66 H 0.8195 0.8466 0.8233 0.052 Uiso 1 1 calc R
C67 C 0.569(2) 0.8716(15) 1.0370(11) 0.079(5) Uani 1 1 d .
C68 C 0.858(2) 1.0240(13) 0.9078(12) 0.088(6) Uani 1 1 d .
C71 C 0.8347(11) 0.6529(8) 0.7742(8) 0.036(3) Uani 1 1 d .
C72 C 0.9474(12) 0.6902(8) 0.8251(7) 0.042(3) Uani 1 1 d .
H72 H 0.9426 0.7199 0.8744 0.050 Uiso 1 1 calc R
C73 C 1.0683(12) 0.6839(9) 0.8040(8) 0.039(3) Uani 1 1 d .
C74 C 1.0743(13) 0.6418(10) 0.7303(8) 0.049(4) Uani 1 1 d .
H74 H 1.1524 0.6377 0.7148 0.059 Uiso 1 1 calc R
C75 C 0.9657(13) 0.6062(9) 0.6806(9) 0.049(4) Uani 1 1 d .
C76 C 0.8512(12) 0.6127(8) 0.7027(7) 0.041(3) Uani 1 1 d .
H76 H 0.7792 0.5882 0.6670 0.049 Uiso 1 1 calc R
C77 C 1.1780(17) 0.7267(15) 0.8574(11) 0.079(5) Uani 1 1 d .
C78 C 0.9732(18) 0.5655(17) 0.6036(10) 0.081(6) Uani 1 1 d .
C81 C 0.6646(12) 0.5661(8) 0.8381(7) 0.045(4) Uani 1 1 d .
C82 C 0.5409(12) 0.5337(9) 0.8475(7) 0.049(4) Uani 1 1 d .
H82 H 0.4767 0.5648 0.8340 0.059 Uiso 1 1 calc R
C83 C 0.5106(13) 0.4581(9) 0.8757(8) 0.051(4) Uani 1 1 d .
C84 C 0.5990(14) 0.4149(11) 0.8973(9) 0.086(6) Uani 1 1 d .
H84 H 0.5780 0.3656 0.9183 0.103 Uiso 1 1 calc R
C85 C 0.7241(12) 0.4416(9) 0.8892(7) 0.043(4) Uani 1 1 d .
C86 C 0.7542(12) 0.5161(9) 0.8603(7) 0.050(4) Uani 1 1 d .
H86 H 0.8380 0.5340 0.8553 0.059 Uiso 1 1 calc R
C87 C 0.3808(19) 0.4255(14) 0.8835(14) 0.093(7) Uani 1 1 d .
C88 C 0.8272(19) 0.3898(15) 0.9123(10) 0.077(6) Uani 1 1 d .
F1 F 0.4604(13) 0.8586(10) 0.6574(12) 0.208(9) Uani 1 1 d .
F2 F 0.331(3) 0.7673(11) 0.5857(9) 0.277(14) Uani 1 1 d .
F3 F 0.308(3) 0.8077(16) 0.6831(15) 0.288(16) Uani 1 1 d .
F4 F 0.3570(17) 0.4204(10) 0.5087(8) 0.208(8) Uani 1 1 d .
F5 F 0.3115(19) 0.3854(10) 0.5892(10) 0.257(12) Uani 1 1 d .
F6 F 0.4791(14) 0.3775(10) 0.5630(9) 0.233(10) Uani 1 1 d .
F7 F 0.4530(11) 0.8292(11) 1.0200(6) 0.186(7) Uani 1 1 d .
F8 F 0.5611(11) 0.9567(8) 1.0782(6) 0.142(5) Uani 1 1 d .
F9 F 0.6103(12) 0.8304(10) 1.0833(7) 0.163(6) Uani 1 1 d .
F10 F 0.8337(14) 1.1050(8) 0.9400(10) 0.219(9) Uani 1 1 d .
F11 F 0.8553(13) 1.0278(7) 0.8402(8) 0.161(6) Uani 1 1 d .
F12 F 0.9775(12) 1.0297(9) 0.9253(9) 0.196(8) Uani 1 1 d .
F13 F 1.1755(9) 0.7180(10) 0.9210(7) 0.161(6) Uani 1 1 d .
F14 F 1.2130(11) 0.8192(9) 0.8725(8) 0.180(7) Uani 1 1 d .
F15 F 1.2810(10) 0.6966(9) 0.8407(6) 0.158(6) Uani 1 1 d .
F16 F 1.0708(11) 0.5273(11) 0.5882(5) 0.184(7) Uani 1 1 d .
F17 F 0.9759(16) 0.6226(10) 0.5667(6) 0.184(7) Uani 1 1 d .
F18 F 0.8832(12) 0.4967(9) 0.5659(6) 0.150(5) Uani 1 1 d .
F19 F 0.3110(11) 0.4845(12) 0.8863(12) 0.254(11) Uani 1 1 d .
F20 F 0.3260(11) 0.3481(12) 0.8351(8) 0.216(9) Uani 1 1 d .
F21 F 0.3696(10) 0.4024(10) 0.9453(8) 0.168(5) Uani 1 1 d .
F22 F 0.7909(9) 0.3003(7) 0.9063(7) 0.145(5) Uani 1 1 d .
F23 F 0.8762(10) 0.4282(8) 0.9804(7) 0.142(5) Uani 1 1 d .
F24 F 0.9214(12) 0.3924(8) 0.8758(7) 0.160(5) Uani 1 1 d .
Cl91 Cl 0.5722(5) 0.0159(6) 0.5162(5) 0.108 Uiso 0.50 1 d PG
C90 C 0.4407(9) 0.0741(4) 0.5288(17) 0.109 Uiso 0.50 1 d PG
H90A H 0.4292 0.1312 0.5148 0.131 Uiso 0.50 1 d PG
H90B H 0.4737 0.0952 0.5805 0.131 Uiso 0.50 1 d PG
Cl92 Cl 0.3052(5) -0.0192(7) 0.5127(5) 0.109 Uiso 0.50 1 d PG

loop_
_atom_site_aniso_label
_atom_site_aniso_U_11
_atom_site_aniso_U_22
_atom_site_aniso_U_33
_atom_site_aniso_U_23
_atom_site_aniso_U_13
_atom_site_aniso_U_12
Re1 0.0510(4) 0.0709(5) 0.0949(8) 0.0342(5) 0.0248(4) 0.0110(3)
N1 0.073(11) 0.062(10) 0.086(12) -0.005(10) 0.009(9) 0.021(9)
N2 0.056(9) 0.074(11) 0.089(12) 0.009(10) 0.002(8) 0.008(8)
N3 0.041(8) 0.076(9) 0.058(9) 0.029(8) 0.002(7) 0.010(7)
N4 0.051(9) 0.076(9) 0.081(10) 0.036(8) 0.023(7) 0.009(6)
C4 0.031(9) 0.045(11) 0.082(14) 0.023(13) 0.019(10) 0.007(7)
C1 0.046(10) 0.080(13) 0.086(16) 0.023(13) -0.048(10) 0.020(8)
O1 0.135(12) 0.198(15) 0.127(14) 0.068(12) 0.020(10) 0.003(9)
C2 0.14(2) 0.099(14) 0.111(17) 0.063(13) 0.071(16) 0.049(14)
O2 0.077(10) 0.234(17) 0.254(19) 0.139(14) 0.081(12) 0.053(11)
C3 0.063(11) 0.093(15) 0.071(13) 0.034(13) 0.014(9) 0.012(10)
O3 0.154(12) 0.071(9) 0.184(16) 0.060(11) 0.005(10) 0.006(9)
N5 0.039(7) 0.068(10) 0.074(11) 0.033(10) 0.010(8) 0.019(6)
C5 0.060(10) 0.078(12) 0.082(14) 0.037(11) 0.003(9) 0.004(8)
C11 0.090(14) 0.058(14) 0.098(16) 0.020(13) 0.023(12) 0.028(12)
C12 0.133(19) 0.068(16) 0.112(19) 0.025(14) 0.025(15) 0.026(14)
C13 0.105(18) 0.055(15) 0.11(2) -0.004(14) 0.018(14) 0.003(13)
C14 0.105(16) 0.102(15) 0.149(19) 0.033(14) -0.011(14) 0.046(12)
C15 0.117(17) 0.071(14) 0.21(3) 0.011(16) 0.002(16) -0.023(12)
C21 0.055(12) 0.118(15) 0.120(17) 0.062(13) 0.016(11) 0.025(11)
C22 0.047(12) 0.149(17) 0.104(16) 0.072(14) 0.005(10) 0.035(11)
C23 0.028(10) 0.114(15) 0.117(17) 0.039(13) 0.036(10) 0.016(9)
C24 0.116(17) 0.18(2) 0.20(2) 0.14(2) 0.036(15) 0.048(14)
C25 0.054(11) 0.182(19) 0.123(17) 0.055(15) 0.045(11) 0.028(11)
B51 0.057(11) 0.021(10) 0.040(12) 0.007(9) 0.016(9) 0.014(7)
C51 0.041(8) 0.044(9) 0.028(9) 0.009(9) 0.003(7) 0.012(7)
C52 0.048(9) 0.059(11) 0.046(11) 0.019(9) 0.010(8) 0.008(8)
C53 0.057(11) 0.077(14) 0.093(16) 0.049(13) 0.015(10) 0.023(10)
C54 0.038(9) 0.109(15) 0.055(13) 0.035(13) 0.000(8) 0.009(10)
C55 0.041(10) 0.068(13) 0.046(12) -0.003(11) -0.006(9) -0.006(9)
C56 0.032(9) 0.052(11) 0.080(14) 0.000(10) 0.015(9) 0.011(8)
C57 0.106(19) 0.10(2) 0.15(3) 0.055(19) -0.040(18) 0.039(15)
C58 0.074(15) 0.079(18) 0.11(2) -0.014(17) -0.055(15) -0.006(12)
C61 0.023(7) 0.057(10) 0.058(11) 0.030(9) 0.005(7) 0.013(6)
C62 0.039(8) 0.025(8) 0.050(10) 0.010(8) 0.007(7) 0.010(6)
C63 0.033(8) 0.044(10) 0.043(11) 0.017(9) 0.014(7) 0.007(7)
C64 0.064(10) 0.030(9) 0.037(10) -0.003(8) 0.010(8) 0.011(7)
C65 0.058(9) 0.023(9) 0.056(12) 0.015(9) 0.007(8) 0.002(7)
C66 0.046(8) 0.038(9) 0.044(10) 0.014(9) -0.001(7) 0.007(7)
C67 0.111(17) 0.078(15) 0.062(16) 0.031(13) 0.032(13) 0.027(12)
C68 0.112(17) 0.049(14) 0.091(18) 0.010(13) 0.033(14) -0.014(12)
C71 0.036(8) 0.031(8) 0.039(10) 0.009(8) 0.003(7) 0.004(6)
C72 0.066(10) 0.033(8) 0.025(9) 0.005(7) 0.013(8) 0.007(7)
C73 0.037(9) 0.034(9) 0.034(10) 0.002(8) -0.003(8) -0.003(7)
C74 0.057(11) 0.060(10) 0.038(11) 0.018(9) 0.017(8) 0.021(8)
C75 0.037(9) 0.050(10) 0.061(13) 0.016(9) 0.015(9) 0.011(7)
C76 0.056(10) 0.047(9) 0.005(8) -0.006(7) -0.009(7) 0.005(7)
C77 0.066(14) 0.094(16) 0.069(16) 0.021(14) 0.022(13) -0.010(11)
C78 0.074(13) 0.117(18) 0.037(15) -0.003(14) 0.028(11) 0.009(12)
C81 0.047(9) 0.027(8) 0.042(10) -0.015(7) 0.000(7) 0.002(7)
C82 0.045(9) 0.037(9) 0.054(11) 0.001(8) 0.008(7) -0.001(7)
C83 0.034(9) 0.046(10) 0.070(12) 0.016(9) 0.019(8) -0.002(7)
C84 0.040(11) 0.066(12) 0.145(18) 0.024(12) 0.008(11) 0.010(9)
C85 0.045(9) 0.029(8) 0.049(10) 0.002(8) 0.001(7) 0.013(7)
C86 0.044(9) 0.049(10) 0.047(10) 0.004(8) 0.011(7) 0.000(7)
C87 0.096(17) 0.055(13) 0.15(2) 0.058(15) 0.031(16) 0.005(11)
C88 0.130(17) 0.106(17) 0.037(12) 0.067(13) 0.022(12) 0.058(13)
F1 0.164(13) 0.100(10) 0.37(3) 0.132(14) -0.049(15) 0.011(9)
F2 0.45(3) 0.160(15) 0.186(17) 0.023(13) -0.16(2) 0.157(17)
F3 0.35(3) 0.28(2) 0.47(4) 0.29(3) 0.29(3) 0.28(2)
F4 0.239(18) 0.141(12) 0.143(13) -0.039(11) -0.097(14) -0.016(10)
F5 0.33(2) 0.127(11) 0.192(18) -0.097(11) 0.160(16) -0.134(14)
F6 0.178(14) 0.129(12) 0.258(19) -0.116(12) -0.105(14) 0.078(11)
F7 0.093(9) 0.290(17) 0.106(10) -0.020(11) 0.064(8) -0.054(10)
F8 0.233(13) 0.087(8) 0.129(11) 0.020(8) 0.133(10) 0.047(8)
F9 0.214(14) 0.232(14) 0.139(11) 0.122(11) 0.130(10) 0.138(12)
F10 0.302(19) 0.029(7) 0.34(2) 0.026(10) 0.223(17) -0.001(8)
F11 0.248(15) 0.082(9) 0.164(13) 0.073(9) 0.062(12) -0.027(8)
F12 0.096(9) 0.179(13) 0.33(2) 0.186(14) -0.057(11) -0.065(9)
F13 0.091(8) 0.292(17) 0.083(9) 0.077(10) -0.025(7) -0.036(8)
F14 0.140(11) 0.112(9) 0.232(16) 0.050(11) -0.110(10) -0.047(8)
F15 0.065(7) 0.222(14) 0.124(10) -0.040(9) -0.022(7) 0.048(8)
F16 0.146(11) 0.347(19) 0.047(7) -0.012(9) 0.026(7) 0.148(12)
F17 0.36(2) 0.152(12) 0.046(9) 0.030(9) 0.069(10) 0.046(12)
F18 0.161(11) 0.161(11) 0.061(8) -0.043(8) 0.035(7) -0.040(9)
F19 0.073(9) 0.236(16) 0.58(3) 0.27(2) 0.144(14) 0.056(10)
F20 0.129(11) 0.243(17) 0.166(15) -0.039(13) 0.025(9) -0.117(12)
F21 0.109(9) 0.226(14) 0.182(14) 0.079(13) 0.078(9) -0.007(9)
F22 0.129(9) 0.058(7) 0.237(15) 0.057(9) -0.047(8) 0.021(6)
F23 0.139(10) 0.152(11) 0.131(11) 0.047(10) -0.040(8) 0.056(7)
F24 0.193(12) 0.201(12) 0.201(14) 0.148(11) 0.128(11) 0.152(10)

loop_
_atom_type_symbol
_atom_type_description
_atom_type_scat_dispersion_real
_atom_type_scat_dispersion_imag
_atom_type_scat_source
C C 0.0033 0.0016 'International Tables Vol C Tables 4.2.6.8 and 6.1.1.4'
H H 0.0000 0.0000 'International Tables Vol C Tables 4.2.6.8 and 6.1.1.4'
B B 0.0013 0.0007 'International Tables Vol C Tables 4.2.6.8 and 6.1.1.4'
N N 0.0061 0.0033 'International Tables Vol C Tables 4.2.6.8 and 6.1.1.4'
O O 0.0106 0.0060 'International Tables Vol C Tables 4.2.6.8 and 6.1.1.4'
F F 0.0171 0.0103 'International Tables Vol C Tables 4.2.6.8 and 6.1.1.4'
Re Re -1.0185 7.2310 'International Tables Vol C Tables 4.2.6.8 and 6.1.1.4'
Cl Cl 0.1484 0.1585 'International Tables Vol C Tables 4.2.6.8 and 6.1.1.4'

loop_
_geom_angle_atom_site_label_1
_geom_angle_atom_site_label_2
_geom_angle_atom_site_label_3
_geom_angle
_geom_angle_site_symmetry_1
_geom_angle_site_symmetry_3
C1 Re1 C2 91.6(9) . .
C1 Re1 C3 91.6(8) . .
C2 Re1 C3 87.3(7) . .
C1 Re1 N5 174.0(7) . .
C2 Re1 N5 93.9(7) . .
C3 Re1 N5 91.3(6) . .
C1 Re1 N1 91.3(7) . .
C2 Re1 N1 93.9(6) . .
C3 Re1 N1 176.8(7) . .
N5 Re1 N1 85.7(5) . .
C1 Re1 N3 90.0(7) . .
C2 Re1 N3 178.4(7) . .
C3 Re1 N3 92.8(5) . .
N5 Re1 N3 84.5(4) . .
N1 Re1 N3 85.9(5) . .
C11 N1 N2 104.7(14) . .
C11 N1 Re1 134.9(14) . .
N2 N1 Re1 120.0(13) . .
C13 N2 N1 112.1(15) . .
C21 N3 N4 103.8(12) . .
C21 N3 Re1 135.3(12) . .
N4 N3 Re1 120.7(10) . .
C23 N4 N3 112.3(13) . .
N5 C4 C5 178.6(17) . .
Re1 C1 O1 169.3(13) . .
O2 C2 Re1 178.3(17) . .
O3 C3 Re1 174.2(18) . .
C4 N5 Re1 174.1(14) . .
N1 C11 C12 109.8(17) . .
N1 C11 C14 122.1(17) . .
C12 C11 C14 128.1(19) . .
C13 C12 C11 107.7(18) . .
N2 C13 C12 105.5(17) . .
N2 C13 C15 121(2) . .
C12 C13 C15 134(2) . .
N3 C21 C22 109.9(16) . .
N3 C21 C24 122.6(16) . .
C22 C21 C24 127.4(18) . .
C23 C22 C21 107.6(15) . .
N4 C23 C22 106.4(15) . .
N4 C23 C25 122.8(18) . .
C22 C23 C25 130.8(17) . .
C61 B51 C51 109.8(10) . .
C61 B51 C81 111.2(11) . .
C51 B51 C81 106.9(10) . .
C61 B51 C71 110.6(10) . .
C51 B51 C71 109.0(11) . .
C81 B51 C71 109.4(10) . .
C52 C51 C56 115.9(12) . .
C52 C51 B51 123.2(13) . .
C56 C51 B51 120.9(12) . .
C51 C52 C53 121.6(14) . .
C54 C53 C52 121.7(14) . .
C54 C53 C57 120(2) . .
C52 C53 C57 118(2) . .
C53 C54 C55 117.7(14) . .
C56 C55 C54 118.5(15) . .
C56 C55 C58 123.5(18) . .
C54 C55 C58 117.9(18) . .
C51 C56 C55 124.5(14) . .
F1 C57 F2 103(3) . .
F1 C57 F3 100(3) . .
F2 C57 F3 96(2) . .
F1 C57 C53 123(2) . .
F2 C57 C53 117(3) . .
F3 C57 C53 113(3) . .
F5 C58 F6 104(2) . .
F5 C58 F4 95.9(18) . .
F6 C58 F4 98(2) . .
F5 C58 C55 114(2) . .
F6 C58 C55 118.6(18) . .
F4 C58 C55 122(2) . .
C66 C61 C62 112.6(12) . .
C66 C61 B51 123.1(12) . .
C62 C61 B51 124.3(11) . .
C63 C62 C61 122.3(11) . .
C64 C63 C62 122.2(13) . .
C64 C63 C67 118.6(15) . .
C62 C63 C67 119.1(13) . .
C63 C64 C65 119.1(12) . .
C66 C65 C64 119.6(11) . .
C66 C65 C68 120.0(15) . .
C64 C65 C68 120.4(15) . .
C65 C66 C61 124.1(13) . .
F7 C67 F9 100.7(16) . .
F7 C67 F8 101.6(17) . .
F9 C67 F8 102.9(17) . .
F7 C67 C63 115.7(17) . .
F9 C67 C63 114.2(17) . .
F8 C67 C63 119.1(15) . .
F10 C68 F12 106.5(18) . .
F10 C68 F11 101.7(19) . .
F12 C68 F11 99.0(17) . .
F10 C68 C65 117.6(18) . .
F12 C68 C65 115.7(19) . .
F11 C68 C65 113.9(17) . .
C76 C71 C72 114.8(11) . .
C76 C71 B51 125.9(12) . .
C72 C71 B51 119.2(12) . .
C73 C72 C71 122.2(12) . .
C74 C73 C72 118.3(12) . .
C74 C73 C77 122.3(14) . .
C72 C73 C77 119.3(14) . .
C75 C74 C73 119.8(13) . .
C74 C75 C76 120.4(14) . .
C74 C75 C78 119.3(14) . .
C76 C75 C78 120.2(14) . .
C75 C76 C71 124.4(12) . .
F13 C77 F15 102.7(18) . .
F13 C77 F14 101.6(17) . .
F15 C77 F14 100.7(15) . .
F13 C77 C73 117.6(15) . .
F15 C77 C73 115.9(17) . .
F14 C77 C73 115.9(17) . .
F17 C78 F18 102.1(18) . .
F17 C78 F16 100.7(16) . .
F18 C78 F16 101.8(18) . .
F17 C78 C75 116.6(19) . .
F18 C78 C75 116.2(16) . .
F16 C78 C75 116.9(17) . .
C86 C81 C82 114.6(12) . .
C86 C81 B51 123.7(12) . .
C82 C81 B51 121.7(12) . .
C81 C82 C83 122.7(12) . .
C84 C83 C82 120.3(13) . .
C84 C83 C87 118.6(15) . .
C82 C83 C87 121.1(14) . .
C83 C84 C85 120.8(15) . .
C84 C85 C86 119.0(13) . .
C84 C85 C88 121.3(14) . .
C86 C85 C88 119.7(14) . .
C81 C86 C85 122.6(12) . .
F19 C87 F20 107(2) . .
F19 C87 F21 102(2) . .
F20 C87 F21 101.9(15) . .
F19 C87 C83 116.0(15) . .
F20 C87 C83 114.2(19) . .
F21 C87 C83 114.2(18) . .
F22 C88 F24 106.1(16) . .
F22 C88 F23 103.4(13) . .
F24 C88 F23 105.6(19) . .
F22 C88 C85 115.2(17) . .
F24 C88 C85 113.2(13) . .
F23 C88 C85 112.4(15) . .
C90 Cl91 Cl92 78.3(8) 2_656 2_656
C90 Cl91 Cl91 74.5(11) 2_656 2_656
Cl92 Cl91 Cl91 137.3(16) 2_656 2_656
C90 Cl91 C90 120.9(13) 2_656 .
Cl92 Cl91 C90 143.8(16) 2_656 .
Cl91 Cl91 C90 46.4(6) 2_656 .
Cl91 C90 Cl91 59.1(6) 2_656 .
Cl91 C90 Cl92 55.2(5) 2_656 .
Cl91 C90 Cl92 107.2 . .
Cl91 Cl92 C90 46.5(7) 2_656 .

loop_
_geom_bond_atom_site_label_1
_geom_bond_atom_site_label_2
_geom_bond_distance
_geom_bond_site_symmetry_2
Re1 C1 1.42(2) .
Re1 C2 1.85(2) .
Re1 C3 1.927(18) .
Re1 N5 2.111(13) .
Re1 N1 2.192(13) .
Re1 N3 2.178(11) .
N1 C11 1.315(18) .
N1 N2 1.367(15) .
N2 C13 1.357(19) .
N3 C21 1.321(17) .
N3 N4 1.364(13) .
N4 C23 1.315(15) .
C4 N5 1.151(17) .
C4 C5 1.455(19) .
C1 O1 1.46(2) .
C2 O2 1.159(18) .
C3 O3 1.125(16) .
C11 C12 1.41(2) .
C11 C14 1.53(2) .
C12 C13 1.33(2) .
C13 C15 1.47(2) .
C21 C22 1.374(19) .
C21 C24 1.51(2) .
C22 C23 1.326(19) .
C23 C25 1.502(19) .
B51 C61 1.594(17) .
B51 C51 1.658(19) .
B51 C81 1.648(18) .
B51 C71 1.642(17) .
C51 C52 1.372(15) .
C51 C56 1.373(15) .
C52 C53 1.366(18) .
C53 C54 1.389(18) .
C53 C57 1.45(2) .
C54 C55 1.385(18) .
C55 C56 1.376(17) .
C55 C58 1.40(2) .
C57 F1 1.19(2) .
C57 F2 1.23(2) .
C57 F3 1.27(3) .
C58 F5 1.24(2) .
C58 F6 1.22(2) .
C58 F4 1.25(2) .
C61 C66 1.419(15) .
C61 C62 1.435(15) .
C62 C63 1.365(14) .
C63 C64 1.347(15) .
C63 C67 1.471(19) .
C64 C65 1.382(16) .
C65 C66 1.373(15) .
C65 C68 1.435(19) .
C67 F7 1.279(19) .
C67 F9 1.278(18) .
C67 F8 1.281(17) .
C68 F10 1.239(19) .
C68 F12 1.28(2) .
C68 F11 1.31(2) .
C71 C76 1.371(15) .
C71 C72 1.405(15) .
C72 C73 1.417(15) .
C73 C74 1.383(16) .
C73 C77 1.413(19) .
C74 C75 1.360(16) .
C75 C76 1.359(15) .
C75 C78 1.44(2) .
C77 F13 1.265(18) .
C77 F15 1.290(18) .
C77 F14 1.278(18) .
C78 F17 1.23(2) .
C78 F18 1.271(17) .
C78 F16 1.283(18) .
C81 C86 1.388(15) .
C81 C82 1.401(15) .
C82 C83 1.372(16) .
C83 C84 1.306(17) .
C83 C87 1.45(2) .
C84 C85 1.391(16) .
C85 C86 1.367(16) .
C85 C88 1.522(18) .
C87 F19 1.211(19) .
C87 F20 1.25(2) .
C87 F21 1.34(2) .
C88 F22 1.270(18) .
C88 F24 1.301(17) .
C88 F23 1.283(18) .
Cl91 C90 1.319(18) 2_656
Cl91 Cl92 1.493(13) 2_656
Cl91 Cl91 1.565(12) 2_656
Cl91 C90 1.7564 .
C90 Cl91 1.319(17) 2_656
C90 Cl92 1.7807 .
Cl92 Cl91 1.493(11) 2_656
